data_2106786
loop_
_publ_author_name
'Brunton, G.'

_publ_section_title
;
 The crystal structure of K Na Th F6
;
_journal_name_full 'Acta Crystallographica B (24,1968-38,1982)'
_journal_page_first 1185
_journal_page_last 1187
_journal_volume 26
_journal_year 1970
_chemical_formula_sum 'F6 K Na Th'
_chemical_name_systematic 'K Na Th F6'
_space_group_IT_number 147
_symmetry_space_group_name_Hall '-P 3'
_symmetry_space_group_name_H-M 'P -3'
_cell_angle_alpha 90
_cell_angle_beta 90
_cell_angle_gamma 120
_cell_formula_units_Z 2
_cell_length_a 6.3073
_cell_length_b 6.3073
_cell_length_c 7.8907
_cell_volume 271.852
_citation_journal_id_ASTM ACBCAR
_cod_data_source_file Brunton_ACBCAR_1970_1245.cif
_cod_data_source_block F6K1Na1Th1
_cod_original_cell_volume 271.8524
_cod_original_formula_sum 'F6 K1 Na1 Th1'
_cod_database_code 2106786

loop_
_symmetry_equiv_pos_as_xyz
x,y,z
-y,x-y,z
-x+y,-x,z
-x,-y,-z
y,-x+y,-z
x-y,x,-z

loop_
_atom_site_label
_atom_site_type_symbol
_atom_site_fract_x
_atom_site_fract_y
_atom_site_fract_z
_atom_site_occupancy
_atom_site_U_iso_or_equiv
F1 F-1 0.104 0.381 0.322 1 0.0
Th1 Th+4 0.3333 0.6667 0.1221 1 0.0
Na1 Na+1 0 0 0.236 1 0.0
K1 K+1 0.3333 0.6667 0.608 1 0.0
F2 F-1 0.395 0.319 0.097 1 0.0
